data_4318340
loop_
_publ_author_name
'Chen-Yu Yeh'
'Yi-Li Chiang'
'Gene-Hsiang Lee'
'Shie-Ming Peng'

_publ_contact_author
;
Shie-Ming Peng
Department of Chemistry, National Taiwan University, Taipei, Taiwan
;
_publ_contact_author_email smpeng@mail.ch.ntu.edu.tw
_publ_section_title
;
 Unsymmetrical Linear Pentanuclear Nickel String Complexes:
 [Ni5(tpda)4(H2O)(BF4)](BF4)2 and [Ni5(tpda)4(SO3CF3)2](SO3CF3)
;
_journal_name_full 'Inorganic Chemistry'
_journal_page_first 4096
_journal_page_last 4098
_journal_paper_doi 10.1021/ic025582v
_journal_volume 41
_journal_year 2002
_chemical_formula_sum 'C64 H53 Cl2 F9 N20 Ni5 O12.5 S3'
_chemical_formula_weight 1933.89
_chemical_name_systematic
; 
 ? 
;
_space_group_IT_number 15
_symmetry_cell_setting monoclinic
_symmetry_space_group_name_Hall '-C 2yc'
_symmetry_space_group_name_H-M 'C 1 2/c 1'
_atom_sites_solution_hydrogens geom
_atom_sites_solution_primary direct
_atom_sites_solution_secondary difmap
_audit_creation_method SHELXL-97
_cell_angle_alpha 90.00
_cell_angle_beta 102.5688(8)
_cell_angle_gamma 90.00
_cell_formula_units_Z 8
_cell_length_a 42.1894(7)
_cell_length_b 17.0770(3)
_cell_length_c 21.2117(4)
_cell_measurement_reflns_used all
_cell_measurement_temperature 150(2)
_cell_measurement_theta_max 27.50
_cell_measurement_theta_min 1.56
_cell_volume 14916.1(5)
_computing_cell_refinement DENZO-SMN
_computing_data_collection 'NONIUS COLLECT'
_computing_data_reduction DENZO-SMN
_computing_molecular_graphics SHELXTL
_computing_publication_material SHELXTL
_computing_structure_refinement 'SHELXL-97 (Sheldrick, 1997)'
_computing_structure_solution 'SHELXS-97 (Sheldrick, 1990)'
_diffrn_ambient_temperature 150(2)
_diffrn_measured_fraction_theta_full 0.998
_diffrn_measured_fraction_theta_max 0.998
_diffrn_measurement_device_type 'NONIUS KappaCCD'
_diffrn_measurement_method 'phi and omega scans'
_diffrn_radiation_monochromator graphite
_diffrn_radiation_source 'fine-focus sealed tube'
_diffrn_radiation_type MoK\a
_diffrn_radiation_wavelength 0.71073
_diffrn_reflns_av_R_equivalents 0.0868
_diffrn_reflns_av_sigmaI/netI 0.0697
_diffrn_reflns_limit_h_max 50
_diffrn_reflns_limit_h_min -50
_diffrn_reflns_limit_k_max 20
_diffrn_reflns_limit_k_min -20
_diffrn_reflns_limit_l_max 25
_diffrn_reflns_limit_l_min -25
_diffrn_reflns_number 46772
_diffrn_reflns_theta_full 25.00
_diffrn_reflns_theta_max 25.00
_diffrn_reflns_theta_min 1.56
_diffrn_standards_decay_% 0
_exptl_absorpt_coefficient_mu 1.493
_exptl_absorpt_correction_T_max 0.974
_exptl_absorpt_correction_T_min 0.829
_exptl_absorpt_correction_type multi-scan
_exptl_crystal_colour dark-blue
_exptl_crystal_density_diffrn 1.722
_exptl_crystal_density_meas ?
_exptl_crystal_density_method 'not measured'
_exptl_crystal_description plate
_exptl_crystal_F_000 7840
_exptl_crystal_size_max 0.20
_exptl_crystal_size_mid 0.20
_exptl_crystal_size_min 0.02
_refine_diff_density_max 1.583
_refine_diff_density_min -1.889
_refine_diff_density_rms 0.219
_refine_ls_extinction_method none
_refine_ls_goodness_of_fit_ref 0.993
_refine_ls_hydrogen_treatment mixed
_refine_ls_matrix_type full
_refine_ls_number_parameters 981
_refine_ls_number_reflns 13104
_refine_ls_number_restraints 5
_refine_ls_restrained_S_all 0.993
_refine_ls_R_factor_all 0.1605
_refine_ls_R_factor_gt 0.1065
_refine_ls_shift/su_max 0.008
_refine_ls_shift/su_mean 0.001
_refine_ls_structure_factor_coef Fsqd
_refine_ls_weighting_details 'calc w=1/[\s^2^(Fo^2^)+(0.1663P)^2^+501.0825P] where P=(Fo^2^+2Fc^2^)/3'
_refine_ls_weighting_scheme calc
_refine_ls_wR_factor_gt 0.2781
_refine_ls_wR_factor_ref 0.3338
_reflns_number_gt 8112
_reflns_number_total 13104
_reflns_threshold_expression >2sigma(I)
_cod_data_source_file ic025582v_s1_2.cif
_cod_data_source_block '[Ni5(tpda)4(SO3CF3)2](SO3CF3)(Compound2)'
_cod_depositor_comments
;
The following automatic conversions were performed:

'_symmetry_cell_setting' value 'Monoclinic' changed to 'monoclinic'
according to the built-in table from CIF Core dictionary named
'cif_core.dic' version 2.4.1 from 2010-06-29.

Automatic conversion script
Id: cif_fix_values 1646 2011-03-28 12:23:43Z adriana 

The following automatic conversions were performed:

'_exptl_crystal_density_meas' value 'not_measured' was changed to '?'
- the value is perceived as not measured.

Automatic conversion script
Id: cif_fix_values 3008 2015-01-20 13:52:24Z robertas 
;
_cod_original_formula_sum 'C64 H53 Cl2 F9 N20 Ni5 O12.50 S3'
_cod_database_code 4318340

loop_
_symmetry_equiv_pos_as_xyz
'x, y, z'
'-x, y, -z+1/2'
'x+1/2, y+1/2, z'
'-x+1/2, y+1/2, -z+1/2'
'-x, -y, -z'
'x, -y, z-1/2'
'-x+1/2, -y+1/2, -z'
'x+1/2, -y+1/2, z-1/2'

loop_
_atom_site_label
_atom_site_type_symbol
_atom_site_fract_x
_atom_site_fract_y
_atom_site_fract_z
_atom_site_U_iso_or_equiv
_atom_site_adp_type
_atom_site_occupancy
_atom_site_symmetry_multiplicity
_atom_site_calc_flag
_atom_site_refinement_flags
_atom_site_disorder_assembly
_atom_site_disorder_group
Ni1 Ni -0.31283(4) 1.57102(8) -0.12921(6) 0.0308(4) Uani 1 1 d . . .
Ni2 Ni -0.33554(3) 1.65974(7) -0.21190(6) 0.0289(3) Uani 1 1 d . . .
Ni3 Ni -0.35758(3) 1.74597(7) -0.29117(6) 0.0280(3) Uani 1 1 d . . .
Ni4 Ni -0.37951(3) 1.83081(8) -0.36938(6) 0.0305(4) Uani 1 1 d . . .
Ni5 Ni -0.40263(4) 1.91774(8) -0.44925(6) 0.0322(4) Uani 1 1 d . . .
N1 N -0.2947(2) 1.5179(5) -0.2025(4) 0.036(2) Uani 1 1 d . . .
N2 N -0.3332(3) 1.5852(6) -0.2764(5) 0.045(2) Uani 1 1 d . . .
N3 N -0.3696(2) 1.6608(5) -0.3498(4) 0.0289(19) Uani 1 1 d . . .
N4 N -0.4034(3) 1.7485(6) -0.4138(5) 0.054(3) Uani 1 1 d . . .
N5 N -0.4381(2) 1.8430(5) -0.4699(4) 0.037(2) Uani 1 1 d . . .
N6 N -0.3366(2) 1.6408(5) -0.0732(4) 0.036(2) Uani 1 1 d . . .
N7 N -0.3381(3) 1.7381(6) -0.1519(5) 0.045(3) Uani 1 1 d . . .
N8 N -0.3454(2) 1.8305(5) -0.2329(4) 0.0295(19) Uani 1 1 d . . .
N9 N -0.3536(3) 1.9117(6) -0.3224(5) 0.046(3) Uani 1 1 d . . .
N10 N -0.3645(2) 1.9822(5) -0.4188(4) 0.033(2) Uani 1 1 d . . .
N11 N -0.2743(2) 1.6507(5) -0.1132(4) 0.035(2) Uani 1 1 d . . .
N12 N -0.2944(3) 1.6971(6) -0.2182(5) 0.045(2) Uani 1 1 d . . .
N13 N -0.3171(2) 1.7533(5) -0.3166(4) 0.0284(19) Uani 1 1 d . . .
N14 N -0.3457(3) 1.8076(6) -0.4126(5) 0.045(2) Uani 1 1 d . . .
N15 N -0.3792(2) 1.8611(5) -0.5044(4) 0.035(2) Uani 1 1 d . . .
N16 N -0.3559(2) 1.5107(5) -0.1596(4) 0.038(2) Uani 1 1 d . . .
N17 N -0.3773(3) 1.6261(6) -0.2108(5) 0.046(2) Uani 1 1 d . . .
N18 N -0.3980(2) 1.7381(5) -0.2653(4) 0.0298(19) Uani 1 1 d . . .
N19 N -0.4126(3) 1.8520(6) -0.3252(5) 0.047(3) Uani 1 1 d . . .
N20 N -0.4226(2) 1.9671(5) -0.3838(4) 0.033(2) Uani 1 1 d . . .
C1 C -0.2700(3) 1.4675(7) -0.1879(6) 0.045(3) Uani 1 1 d . . .
H1A H -0.2625 1.4524 -0.1441 0.054 Uiso 1 1 calc R . .
C2 C -0.2547(4) 1.4363(7) -0.2340(6) 0.052(3) Uani 1 1 d . . .
H2A H -0.2373 1.4003 -0.2222 0.062 Uiso 1 1 calc R . .
C3 C -0.2657(4) 1.4595(7) -0.2983(6) 0.053(4) Uani 1 1 d . . .
H3A H -0.2554 1.4404 -0.3308 0.063 Uiso 1 1 calc R . .
C4 C -0.2911(3) 1.5092(7) -0.3139(6) 0.048(3) Uani 1 1 d . . .
H4A H -0.2983 1.5269 -0.3572 0.057 Uiso 1 1 calc R . .
C5 C -0.3069(4) 1.5348(7) -0.2658(6) 0.048(3) Uani 1 1 d . . .
C6 C -0.3559(3) 1.5899(7) -0.3350(6) 0.045(3) Uani 1 1 d . . .
C7 C -0.3648(4) 1.5253(8) -0.3755(6) 0.056(4) Uani 1 1 d . . .
H7A H -0.3572 1.4741 -0.3630 0.067 Uiso 1 1 calc R . .
C8 C -0.3855(4) 1.5401(8) -0.4354(6) 0.054(4) Uani 1 1 d . . .
H8A H -0.3906 1.4988 -0.4658 0.065 Uiso 1 1 calc R . .
C9 C -0.3989(4) 1.6140(8) -0.4515(6) 0.064(4) Uani 1 1 d . . .
H9A H -0.4129 1.6230 -0.4924 0.076 Uiso 1 1 calc R . .
C10 C -0.3915(4) 1.6739(7) -0.4066(6) 0.051(3) Uani 1 1 d . . .
C11 C -0.4347(3) 1.7679(9) -0.4490(7) 0.056(4) Uani 1 1 d . . .
C12 C -0.4612(4) 1.7169(9) -0.4593(8) 0.070(5) Uani 1 1 d . . .
H12A H -0.4585 1.6645 -0.4440 0.084 Uiso 1 1 calc R . .
C13 C -0.4906(4) 1.7425(10) -0.4911(8) 0.075(5) Uani 1 1 d . . .
H13A H -0.5088 1.7084 -0.4992 0.090 Uiso 1 1 calc R . .
C14 C -0.4938(4) 1.8227(10) -0.5126(8) 0.076(5) Uani 1 1 d . . .
H14A H -0.5142 1.8422 -0.5349 0.092 Uiso 1 1 calc R . .
C15 C -0.4679(3) 1.8693(9) -0.5010(7) 0.058(4) Uani 1 1 d . . .
H15A H -0.4703 1.9223 -0.5148 0.070 Uiso 1 1 calc R . .
C16 C -0.3417(3) 1.6167(7) -0.0166(6) 0.048(3) Uani 1 1 d . . .
H16A H -0.3324 1.5683 0.0002 0.058 Uiso 1 1 calc R . .
C17 C -0.3594(4) 1.6567(8) 0.0183(6) 0.056(4) Uani 1 1 d . . .
H17A H -0.3622 1.6365 0.0584 0.067 Uiso 1 1 calc R . .
C18 C -0.3734(3) 1.7280(7) -0.0045(6) 0.048(3) Uani 1 1 d . . .
H18A H -0.3866 1.7564 0.0185 0.057 Uiso 1 1 calc R . .
C19 C -0.3673(3) 1.7556(8) -0.0612(6) 0.051(3) Uani 1 1 d . . .
H19A H -0.3770 1.8032 -0.0788 0.061 Uiso 1 1 calc R . .
C20 C -0.3466(3) 1.7137(7) -0.0944(5) 0.046(3) Uani 1 1 d . . .
C21 C -0.3373(3) 1.8161(7) -0.1686(5) 0.042(3) Uani 1 1 d . . .
C22 C -0.3293(3) 1.8780(7) -0.1253(5) 0.041(3) Uani 1 1 d . . .
H22A H -0.3217 1.8678 -0.0805 0.049 Uiso 1 1 calc R . .
C23 C -0.3326(3) 1.9538(6) -0.1475(5) 0.037(3) Uani 1 1 d . . .
H23A H -0.3285 1.9962 -0.1179 0.044 Uiso 1 1 calc R . .
C24 C -0.3419(4) 1.9681(7) -0.2136(5) 0.048(3) Uani 1 1 d . . .
H24A H -0.3452 2.0202 -0.2294 0.058 Uiso 1 1 calc R . .
C25 C -0.3463(4) 1.9061(7) -0.2554(5) 0.049(3) Uani 1 1 d . . .
C26 C -0.3453(3) 1.9738(7) -0.3582(6) 0.046(3) Uani 1 1 d . . .
C27 C -0.3191(3) 2.0216(8) -0.3366(7) 0.055(3) Uani 1 1 d . . .
H27A H -0.3057 2.0142 -0.2948 0.066 Uiso 1 1 calc R . .
C28 C -0.3126(3) 2.0800(8) -0.3759(6) 0.052(3) Uani 1 1 d . . .
H28A H -0.2950 2.1148 -0.3606 0.062 Uiso 1 1 calc R . .
C29 C -0.3312(3) 2.0889(9) -0.4376(7) 0.058(4) Uani 1 1 d . . .
H29A H -0.3267 2.1295 -0.4650 0.069 Uiso 1 1 calc R . .
C30 C -0.3565(3) 2.0376(8) -0.4582(7) 0.053(3) Uani 1 1 d . . .
H30A H -0.3686 2.0411 -0.5014 0.063 Uiso 1 1 calc R . .
C31 C -0.2530(3) 1.6535(7) -0.0571(6) 0.049(3) Uani 1 1 d . . .
H31A H -0.2547 1.6166 -0.0245 0.059 Uiso 1 1 calc R . .
C32 C -0.2283(4) 1.7088(8) -0.0445(6) 0.053(3) Uani 1 1 d . . .
H32A H -0.2131 1.7082 -0.0042 0.063 Uiso 1 1 calc R . .
C33 C -0.2256(3) 1.7636(7) -0.0895(6) 0.047(3) Uani 1 1 d . . .
H33A H -0.2099 1.8041 -0.0802 0.056 Uiso 1 1 calc R . .
C34 C -0.2466(3) 1.7586(7) -0.1492(6) 0.048(3) Uani 1 1 d . . .
H34A H -0.2446 1.7944 -0.1824 0.058 Uiso 1 1 calc R . .
C35 C -0.2705(3) 1.7017(7) -0.1609(6) 0.047(3) Uani 1 1 d . . .
C36 C -0.2899(3) 1.7244(7) -0.2778(6) 0.038(3) Uani 1 1 d . . .
C37 C -0.2607(3) 1.7257(7) -0.2973(6) 0.044(3) Uani 1 1 d . . .
H37A H -0.2419 1.7026 -0.2711 0.053 Uiso 1 1 calc R . .
C38 C -0.2592(3) 1.7606(6) -0.3545(5) 0.038(3) Uani 1 1 d . . .
H38A H -0.2389 1.7640 -0.3668 0.046 Uiso 1 1 calc R . .
C39 C -0.2861(3) 1.7903(8) -0.3940(6) 0.049(3) Uani 1 1 d . . .
H39A H -0.2846 1.8158 -0.4330 0.059 Uiso 1 1 calc R . .
C40 C -0.3160(3) 1.7829(7) -0.3765(6) 0.043(3) Uani 1 1 d . . .
C41 C -0.3536(4) 1.8127(8) -0.4794(5) 0.049(3) Uani 1 1 d . . .
C42 C -0.3382(3) 1.7699(8) -0.5195(6) 0.053(3) Uani 1 1 d . . .
H42A H -0.3223 1.7321 -0.5017 0.064 Uiso 1 1 calc R . .
C43 C -0.3459(4) 1.7819(8) -0.5840(6) 0.054(3) Uani 1 1 d . . .
H43A H -0.3344 1.7553 -0.6114 0.065 Uiso 1 1 calc R . .
C44 C -0.3717(4) 1.8353(9) -0.6108(6) 0.065(4) Uani 1 1 d . . .
H44A H -0.3776 1.8457 -0.6559 0.078 Uiso 1 1 calc R . .
C45 C -0.3874(4) 1.8705(8) -0.5677(6) 0.060(4) Uani 1 1 d . . .
H45A H -0.4052 1.9038 -0.5847 0.072 Uiso 1 1 calc R . .
C46 C -0.3598(4) 1.4371(8) -0.1411(7) 0.058(4) Uani 1 1 d . . .
H46A H -0.3420 1.4117 -0.1138 0.069 Uiso 1 1 calc R . .
C47 C -0.3886(4) 1.3963(8) -0.1597(8) 0.067(4) Uani 1 1 d . . .
H47A H -0.3905 1.3449 -0.1439 0.081 Uiso 1 1 calc R . .
C48 C -0.4137(4) 1.4301(8) -0.2003(7) 0.059(4) Uani 1 1 d . . .
H48A H -0.4330 1.4012 -0.2169 0.071 Uiso 1 1 calc R . .
C49 C -0.4112(4) 1.5097(9) -0.2179(8) 0.072(5) Uani 1 1 d . . .
H49A H -0.4291 1.5351 -0.2450 0.086 Uiso 1 1 calc R . .
C50 C -0.3826(3) 1.5502(7) -0.1957(6) 0.049(3) Uani 1 1 d . . .
C51 C -0.4020(3) 1.6817(8) -0.2241(6) 0.046(3) Uani 1 1 d . . .
C52 C -0.4310(3) 1.6813(7) -0.1991(7) 0.048(3) Uani 1 1 d . . .
H52A H -0.4337 1.6451 -0.1667 0.057 Uiso 1 1 calc R . .
C53 C -0.4541(3) 1.7334(8) -0.2229(6) 0.053(3) Uani 1 1 d . . .
H53A H -0.4745 1.7287 -0.2111 0.063 Uiso 1 1 calc R . .
C54 C -0.4499(3) 1.7939(9) -0.2637(6) 0.055(4) Uani 1 1 d . . .
H54A H -0.4662 1.8325 -0.2773 0.066 Uiso 1 1 calc R . .
C55 C -0.4204(3) 1.7954(8) -0.2839(6) 0.046(3) Uani 1 1 d . . .
C56 C -0.4230(3) 1.9306(7) -0.3283(6) 0.046(3) Uani 1 1 d . . .
C57 C -0.4331(3) 1.9706(7) -0.2786(5) 0.041(3) Uani 1 1 d . . .
H57A H -0.4327 1.9449 -0.2387 0.049 Uiso 1 1 calc R . .
C58 C -0.4432(4) 2.0433(8) -0.2865(6) 0.058(4) Uani 1 1 d . . .
H58A H -0.4517 2.0687 -0.2539 0.070 Uiso 1 1 calc R . .
C59 C -0.4414(4) 2.0833(8) -0.3430(6) 0.058(4) Uani 1 1 d . . .
H59A H -0.4468 2.1372 -0.3484 0.070 Uiso 1 1 calc R . .
C60 C -0.4314(3) 2.0413(8) -0.3902(6) 0.050(3) Uani 1 1 d . . .
H60A H -0.4308 2.0671 -0.4296 0.060 Uiso 1 1 calc R . .
C61 C -0.2433(4) 1.4428(10) 0.0304(7) 0.064(4) Uani 1 1 d . . .
C62 C -0.4727(4) 2.0494(12) -0.6236(8) 0.077(5) Uani 1 1 d . . .
C63 C -0.3705(4) 1.2253(9) -0.2945(8) 0.061(4) Uiso 1 1 d D . .
S1 S -0.28467(9) 1.42865(19) -0.01587(15) 0.0475(8) Uani 1 1 d . . .
S2 S -0.43361(8) 2.0692(2) -0.57476(16) 0.0508(8) Uani 1 1 d . . .
S3 S -0.3383(2) 1.2969(6) -0.2763(5) 0.151(3) Uiso 1 1 d . . .
O1 O -0.2900(2) 1.4993(4) -0.0551(4) 0.0416(19) Uani 1 1 d . . .
O2 O -0.2822(3) 1.3589(5) -0.0525(5) 0.067(3) Uani 1 1 d . . .
O3 O -0.3051(2) 1.4235(5) 0.0305(4) 0.053(2) Uani 1 1 d . . .
O4 O -0.4279(2) 2.0041(5) -0.5302(4) 0.048(2) Uani 1 1 d . . .
O5 O -0.4124(2) 2.0751(6) -0.6172(4) 0.057(2) Uani 1 1 d . . .
O6 O -0.4381(3) 2.1446(6) -0.5408(6) 0.084(3) Uani 1 1 d . . .
O7 O -0.3163(4) 1.2706(10) -0.3173(8) 0.124(5) Uiso 1 1 d . . .
O8 O -0.3260(4) 1.2983(10) -0.2108(8) 0.116(5) Uiso 1 1 d . . .
O9 O -0.3561(5) 1.3692(12) -0.3009(9) 0.151(7) Uiso 1 1 d . . .
F1 F -0.2227(2) 1.4521(5) -0.0064(4) 0.065(2) Uani 1 1 d . . .
F2 F -0.2344(2) 1.3858(6) 0.0725(5) 0.095(3) Uani 1 1 d . . .
F3 F -0.2423(2) 1.5099(6) 0.0662(4) 0.082(3) Uani 1 1 d . . .
F4 F -0.4712(3) 1.9827(8) -0.6553(5) 0.103(4) Uani 1 1 d . . .
F5 F -0.4959(2) 2.0411(7) -0.5889(5) 0.084(3) Uani 1 1 d . . .
F6 F -0.4830(3) 2.1067(10) -0.6645(8) 0.166(8) Uani 1 1 d . . .
F7 F -0.3574(5) 1.1583(11) -0.2698(10) 0.196(8) Uiso 1 1 d D . .
F8 F -0.3949(4) 1.2447(8) -0.2627(7) 0.130(5) Uiso 1 1 d . . .
F9 F -0.3818(4) 1.2177(11) -0.3566(9) 0.167(6) Uiso 1 1 d . . .
O11 O -0.5070(4) 1.4204(10) -0.6560(8) 0.118(5) Uiso 1 1 d . . .
H11 H -0.5054 1.4764 -0.6449 0.177 Uiso 1 1 d . . .
H11' H -0.4938 1.3797 -0.6307 0.177 Uiso 1 1 d . . .
O12 O -0.4506(5) 1.4549(13) -0.5684(11) 0.172(8) Uiso 1 1 d . . .
H12 H -0.4486 1.4138 -0.5522 0.257 Uiso 1 1 d . . .
H12' H -0.4734 1.4793 -0.5620 0.257 Uiso 1 1 d . . .
O13 O -0.5403(9) 1.246(2) -0.3399(17) 0.275(15) Uiso 1 1 d . . .
H13 H -0.5516 1.2749 -0.3907 0.413 Uiso 1 1 d . . .
H13' H -0.5523 1.2336 -0.3035 0.413 Uiso 1 1 d . . .
O14 O -0.5000 1.247(4) -0.2500 0.34(3) Uiso 1 2 d S . .
C64 C -0.4419(7) 1.410(2) -0.368(2) 0.37(4) Uiso 1 1 d D . .
Cl1 Cl -0.40591(11) 1.4519(2) -0.32354(19) 0.0676(10) Uani 1 1 d D . .
Cl2 Cl -0.4644(10) 1.334(2) -0.342(2) 0.247(17) Uiso 0.33 1 d PD . .
Cl2' Cl -0.4327(13) 1.312(3) -0.378(3) 0.30(2) Uiso 0.33 1 d PD . .
Cl2" Cl -0.4309(10) 1.364(3) -0.4343(19) 0.232(15) Uiso 0.33 1 d PD . .

loop_
_atom_site_aniso_label
_atom_site_aniso_U_11
_atom_site_aniso_U_22
_atom_site_aniso_U_33
_atom_site_aniso_U_23
_atom_site_aniso_U_13
_atom_site_aniso_U_12
Ni1 0.0453(9) 0.0241(7) 0.0243(7) 0.0013(5) 0.0101(6) 0.0029(6)
Ni2 0.0404(8) 0.0222(7) 0.0243(7) -0.0004(5) 0.0075(6) 0.0021(6)
Ni3 0.0389(8) 0.0229(7) 0.0226(6) -0.0005(5) 0.0074(6) 0.0010(5)
Ni4 0.0418(8) 0.0278(7) 0.0222(7) 0.0007(5) 0.0077(6) 0.0020(6)
Ni5 0.0419(8) 0.0316(7) 0.0239(7) 0.0025(6) 0.0091(6) 0.0022(6)
N1 0.057(6) 0.029(5) 0.025(4) 0.004(4) 0.013(4) 0.007(4)
N2 0.063(7) 0.033(5) 0.041(6) 0.000(4) 0.015(5) 0.000(5)
N3 0.041(5) 0.025(4) 0.020(4) -0.004(3) 0.007(4) -0.001(4)
N4 0.069(8) 0.038(6) 0.047(6) 0.004(5) -0.004(6) -0.003(5)
N5 0.043(6) 0.038(5) 0.025(4) 0.005(4) 0.002(4) 0.004(4)
N6 0.053(6) 0.032(5) 0.023(4) -0.002(4) 0.009(4) 0.006(4)
N7 0.070(7) 0.033(5) 0.033(5) 0.004(4) 0.011(5) 0.005(5)
N8 0.045(5) 0.021(4) 0.021(4) -0.002(3) 0.006(4) 0.005(4)
N9 0.068(7) 0.036(5) 0.036(5) 0.003(4) 0.014(5) 0.000(5)
N10 0.034(5) 0.034(5) 0.032(5) 0.003(4) 0.008(4) 0.003(4)
N11 0.044(6) 0.036(5) 0.023(4) 0.001(4) 0.002(4) 0.001(4)
N12 0.055(7) 0.041(6) 0.038(5) 0.004(5) 0.007(5) 0.008(5)
N13 0.040(5) 0.024(4) 0.022(4) -0.003(3) 0.008(4) 0.001(4)
N14 0.054(6) 0.046(6) 0.035(5) 0.006(5) 0.014(5) 0.006(5)
N15 0.046(6) 0.034(5) 0.026(4) 0.001(4) 0.008(4) -0.004(4)
N16 0.059(6) 0.026(5) 0.030(5) 0.001(4) 0.011(4) -0.001(4)
N17 0.052(6) 0.042(6) 0.045(6) 0.004(5) 0.010(5) 0.005(5)
N18 0.041(5) 0.025(4) 0.024(4) -0.001(4) 0.008(4) 0.005(4)
N19 0.060(7) 0.041(6) 0.041(6) 0.010(5) 0.014(5) 0.007(5)
N20 0.036(5) 0.032(5) 0.029(5) 0.010(4) 0.005(4) 0.005(4)
C1 0.065(9) 0.036(6) 0.038(6) 0.011(5) 0.022(6) 0.011(6)
C2 0.082(10) 0.031(6) 0.048(7) 0.010(6) 0.028(7) 0.019(6)
C3 0.097(11) 0.025(6) 0.046(7) -0.001(5) 0.038(7) 0.008(6)
C4 0.062(8) 0.050(7) 0.036(6) 0.018(6) 0.022(6) 0.028(6)
C5 0.080(10) 0.029(6) 0.036(6) 0.000(5) 0.016(6) 0.010(6)
C6 0.067(9) 0.028(6) 0.036(6) -0.003(5) 0.001(6) 0.004(6)
C7 0.080(10) 0.036(7) 0.044(7) -0.013(6) -0.003(7) -0.002(7)
C8 0.085(10) 0.038(7) 0.033(6) -0.011(6) 0.001(6) -0.001(7)
C9 0.114(13) 0.034(7) 0.032(7) -0.002(6) -0.009(7) 0.006(7)
C10 0.078(10) 0.040(7) 0.029(6) -0.001(5) -0.001(6) -0.001(6)
C11 0.051(8) 0.061(9) 0.048(7) 0.005(7) -0.009(6) -0.009(7)
C12 0.064(10) 0.056(9) 0.075(10) 0.019(8) -0.017(8) -0.014(7)
C13 0.061(10) 0.071(10) 0.080(11) 0.023(9) -0.012(8) -0.021(8)
C14 0.067(11) 0.070(10) 0.079(11) 0.029(9) -0.014(9) 0.012(9)
C15 0.049(8) 0.062(9) 0.057(8) 0.021(7) -0.004(7) -0.003(7)
C16 0.081(10) 0.029(6) 0.040(7) 0.007(5) 0.023(6) 0.005(6)
C17 0.098(11) 0.040(7) 0.039(7) 0.007(6) 0.036(7) 0.008(7)
C18 0.068(9) 0.042(7) 0.041(7) -0.008(6) 0.029(6) 0.005(6)
C19 0.070(9) 0.051(8) 0.034(6) 0.004(6) 0.017(6) 0.013(7)
C20 0.063(8) 0.041(7) 0.032(6) -0.001(5) 0.007(6) 0.015(6)
C21 0.063(8) 0.034(6) 0.026(6) 0.000(5) 0.003(5) 0.011(6)
C22 0.069(8) 0.031(6) 0.019(5) 0.000(5) 0.002(5) 0.004(6)
C23 0.053(7) 0.031(6) 0.028(5) -0.006(5) 0.010(5) -0.006(5)
C24 0.086(10) 0.022(6) 0.032(6) 0.002(5) 0.002(6) -0.004(6)
C25 0.083(10) 0.034(6) 0.025(6) 0.006(5) 0.002(6) 0.013(6)
C26 0.057(8) 0.037(6) 0.042(7) 0.010(6) 0.008(6) -0.001(6)
C27 0.050(8) 0.059(8) 0.049(8) 0.009(7) -0.002(6) -0.015(7)
C28 0.048(8) 0.055(8) 0.052(8) 0.009(6) 0.009(6) -0.013(6)
C29 0.052(8) 0.065(9) 0.054(8) 0.025(7) 0.008(7) -0.018(7)
C30 0.054(8) 0.050(8) 0.049(7) 0.017(6) 0.001(6) 0.009(6)
C31 0.066(9) 0.041(7) 0.039(7) 0.006(6) 0.005(6) 0.009(6)
C32 0.067(9) 0.042(7) 0.042(7) -0.005(6) -0.005(6) 0.003(6)
C33 0.053(8) 0.042(7) 0.042(7) -0.004(6) 0.002(6) -0.007(6)
C34 0.059(8) 0.039(7) 0.044(7) 0.001(6) 0.004(6) -0.006(6)
C35 0.055(8) 0.039(7) 0.044(7) 0.000(6) 0.000(6) 0.009(6)
C36 0.043(7) 0.032(6) 0.040(6) 0.004(5) 0.013(5) 0.009(5)
C37 0.056(8) 0.033(6) 0.048(7) 0.009(5) 0.020(6) 0.014(6)
C38 0.046(7) 0.031(6) 0.039(6) 0.000(5) 0.013(5) 0.002(5)
C39 0.050(8) 0.052(8) 0.046(7) 0.019(6) 0.015(6) 0.001(6)
C40 0.041(7) 0.043(7) 0.045(7) 0.008(6) 0.009(6) 0.002(5)
C41 0.081(10) 0.044(7) 0.026(6) 0.008(5) 0.018(6) 0.010(7)
C42 0.067(9) 0.056(8) 0.034(6) 0.003(6) 0.005(6) 0.023(7)
C43 0.072(9) 0.055(8) 0.041(7) -0.009(6) 0.024(7) 0.000(7)
C44 0.095(12) 0.078(10) 0.026(6) 0.015(7) 0.020(7) 0.024(9)
C45 0.108(12) 0.048(8) 0.030(6) 0.014(6) 0.025(7) 0.033(8)
C46 0.076(10) 0.042(7) 0.055(8) 0.010(6) 0.015(7) -0.003(7)
C47 0.073(10) 0.032(7) 0.091(11) 0.018(7) 0.005(9) -0.011(7)
C48 0.063(9) 0.037(7) 0.071(9) 0.008(7) 0.000(8) -0.026(7)
C49 0.084(11) 0.049(8) 0.067(10) 0.022(7) -0.017(8) -0.013(8)
C50 0.058(8) 0.041(7) 0.045(7) 0.000(6) 0.010(6) -0.016(6)
C51 0.040(7) 0.052(7) 0.048(7) 0.018(6) 0.015(6) 0.005(6)
C52 0.051(8) 0.034(6) 0.061(8) 0.018(6) 0.020(6) -0.005(6)
C53 0.044(8) 0.066(9) 0.055(8) 0.020(7) 0.026(6) 0.014(7)
C54 0.047(8) 0.069(9) 0.052(8) 0.023(7) 0.016(6) 0.013(7)
C55 0.045(7) 0.056(8) 0.041(7) 0.015(6) 0.015(6) 0.012(6)
C56 0.062(8) 0.043(7) 0.031(6) 0.011(5) 0.009(6) 0.022(6)
C57 0.058(8) 0.040(7) 0.029(6) 0.009(5) 0.019(5) 0.019(6)
C58 0.085(11) 0.058(9) 0.038(7) 0.001(6) 0.026(7) 0.025(8)
C59 0.077(10) 0.056(8) 0.046(7) 0.012(7) 0.025(7) 0.030(7)
C60 0.071(9) 0.044(7) 0.037(7) 0.005(6) 0.011(6) 0.010(6)
C61 0.068(10) 0.073(10) 0.049(8) 0.019(8) 0.012(7) 0.009(8)
C62 0.070(11) 0.095(13) 0.067(10) 0.038(10) 0.018(9) 0.009(10)
S1 0.058(2) 0.0455(18) 0.0416(17) 0.0097(14) 0.0166(15) 0.0036(15)
S2 0.0388(17) 0.068(2) 0.0463(18) 0.0203(16) 0.0102(14) 0.0019(15)
O1 0.056(5) 0.034(4) 0.032(4) 0.009(3) 0.006(4) 0.008(4)
O2 0.115(9) 0.030(5) 0.070(6) -0.012(4) 0.048(6) -0.005(5)
O3 0.066(6) 0.061(6) 0.039(5) 0.002(4) 0.024(4) -0.008(5)
O4 0.056(5) 0.051(5) 0.034(4) 0.010(4) 0.005(4) 0.003(4)
O5 0.050(5) 0.082(7) 0.042(5) 0.007(5) 0.019(4) -0.002(5)
O6 0.095(9) 0.056(7) 0.107(9) -0.007(6) 0.035(7) -0.017(6)
F1 0.061(5) 0.067(5) 0.076(6) -0.001(4) 0.030(4) 0.001(4)
F2 0.082(7) 0.095(7) 0.095(7) 0.060(6) -0.012(6) 0.006(6)
F3 0.093(7) 0.089(7) 0.060(5) -0.030(5) 0.006(5) -0.014(6)
F4 0.113(9) 0.131(10) 0.079(7) -0.039(7) 0.049(6) -0.018(7)
F5 0.054(5) 0.117(8) 0.086(6) 0.011(6) 0.028(5) -0.001(5)
F6 0.054(6) 0.216(15) 0.210(15) 0.167(13) -0.008(8) 0.002(8)
Cl1 0.084(3) 0.056(2) 0.063(2) -0.0115(18) 0.018(2) -0.0177(19)

loop_
_atom_type_symbol
_atom_type_description
_atom_type_scat_dispersion_real
_atom_type_scat_dispersion_imag
_atom_type_scat_source
C C 0.0033 0.0016 'International Tables Vol C Tables 4.2.6.8 and 6.1.1.4'
H H 0.0000 0.0000 'International Tables Vol C Tables 4.2.6.8 and 6.1.1.4'
N N 0.0061 0.0033 'International Tables Vol C Tables 4.2.6.8 and 6.1.1.4'
O O 0.0106 0.0060 'International Tables Vol C Tables 4.2.6.8 and 6.1.1.4'
F F 0.0171 0.0103 'International Tables Vol C Tables 4.2.6.8 and 6.1.1.4'
S S 0.1246 0.1234 'International Tables Vol C Tables 4.2.6.8 and 6.1.1.4'
Cl Cl 0.1484 0.1585 'International Tables Vol C Tables 4.2.6.8 and 6.1.1.4'
Ni Ni 0.3393 1.1124 'International Tables Vol C Tables 4.2.6.8 and 6.1.1.4'

loop_
_geom_angle_atom_site_label_1
_geom_angle_atom_site_label_2
_geom_angle_atom_site_label_3
_geom_angle
_geom_angle_site_symmetry_1
_geom_angle_site_symmetry_3
_geom_angle_publ_flag
O1 Ni1 N16 100.1(3) . . ?
O1 Ni1 N1 97.1(3) . . ?
N16 Ni1 N1 89.5(4) . . ?
O1 Ni1 N6 96.2(3) . . ?
N16 Ni1 N6 87.9(4) . . ?
N1 Ni1 N6 166.7(4) . . ?
O1 Ni1 N11 92.6(3) . . ?
N16 Ni1 N11 167.3(4) . . ?
N1 Ni1 N11 90.3(4) . . ?
N6 Ni1 N11 89.3(4) . . ?
O1 Ni1 Ni2 175.6(2) . . ?
N16 Ni1 Ni2 84.3(3) . . ?
N1 Ni1 Ni2 83.1(2) . . ?
N6 Ni1 Ni2 83.6(2) . . ?
N11 Ni1 Ni2 83.0(2) . . ?
N7 Ni2 N17 91.0(5) . . ?
N7 Ni2 N12 89.8(5) . . ?
N17 Ni2 N12 176.2(4) . . ?
N7 Ni2 N2 176.6(4) . . ?
N17 Ni2 N2 89.9(5) . . ?
N12 Ni2 N2 89.0(5) . . ?
N7 Ni2 Ni3 88.0(3) . . ?
N17 Ni2 Ni3 88.5(3) . . ?
N12 Ni2 Ni3 87.9(3) . . ?
N2 Ni2 Ni3 88.8(3) . . ?
N7 Ni2 Ni1 91.6(3) . . ?
N17 Ni2 Ni1 91.4(3) . . ?
N12 Ni2 Ni1 92.2(3) . . ?
N2 Ni2 Ni1 91.6(3) . . ?
Ni3 Ni2 Ni1 179.57(9) . . ?
N8 Ni3 N18 89.9(4) . . ?
N8 Ni3 N13 90.2(4) . . ?
N18 Ni3 N13 179.6(4) . . ?
N8 Ni3 N3 179.7(4) . . ?
N18 Ni3 N3 90.4(4) . . ?
N13 Ni3 N3 89.6(4) . . ?
N8 Ni3 Ni4 90.0(3) . . ?
N18 Ni3 Ni4 90.4(3) . . ?
N13 Ni3 Ni4 89.9(3) . . ?
N3 Ni3 Ni4 90.1(3) . . ?
N8 Ni3 Ni2 90.1(3) . . ?
N18 Ni3 Ni2 89.4(3) . . ?
N13 Ni3 Ni2 90.2(3) . . ?
N3 Ni3 Ni2 89.8(3) . . ?
Ni4 Ni3 Ni2 179.78(9) . . ?
N4 Ni4 N19 91.1(5) . . ?
N4 Ni4 N14 88.8(5) . . ?
N19 Ni4 N14 178.7(4) . . ?
N4 Ni4 N9 177.5(5) . . ?
N19 Ni4 N9 90.2(5) . . ?
N14 Ni4 N9 89.9(5) . . ?
N4 Ni4 Ni3 88.7(3) . . ?
N19 Ni4 Ni3 89.3(3) . . ?
N14 Ni4 Ni3 89.5(3) . . ?
N9 Ni4 Ni3 89.1(3) . . ?
N4 Ni4 Ni5 91.1(3) . . ?
N19 Ni4 Ni5 90.1(3) . . ?
N14 Ni4 Ni5 91.2(3) . . ?
N9 Ni4 Ni5 91.1(3) . . ?
Ni3 Ni4 Ni5 179.27(9) . . ?
N10 Ni5 N5 171.8(4) . . ?
N10 Ni5 N15 89.4(4) . . ?
N5 Ni5 N15 90.3(4) . . ?
N10 Ni5 N20 88.4(4) . . ?
N5 Ni5 N20 90.8(4) . . ?
N15 Ni5 N20 172.2(4) . . ?
N10 Ni5 Ni4 86.2(3) . . ?
N5 Ni5 Ni4 85.7(3) . . ?
N15 Ni5 Ni4 86.1(3) . . ?
N20 Ni5 Ni4 86.3(2) . . ?
N10 Ni5 O4 95.7(3) . . ?
N5 Ni5 O4 92.5(3) . . ?
N15 Ni5 O4 94.7(3) . . ?
N20 Ni5 O4 93.0(3) . . ?
Ni4 Ni5 O4 178.0(2) . . ?
C1 N1 C5 118.4(10) . . ?
C1 N1 Ni1 120.2(7) . . ?
C5 N1 Ni1 121.4(8) . . ?
C5 N2 C6 123.4(10) . . ?
C5 N2 Ni2 117.9(8) . . ?
C6 N2 Ni2 118.3(8) . . ?
C6 N3 C10 121.6(10) . . ?
C6 N3 Ni3 119.6(7) . . ?
C10 N3 Ni3 118.8(8) . . ?
C10 N4 C11 123.9(11) . . ?
C10 N4 Ni4 120.2(9) . . ?
C11 N4 Ni4 115.6(9) . . ?
C11 N5 C15 119.3(11) . . ?
C11 N5 Ni5 121.9(8) . . ?
C15 N5 Ni5 118.5(9) . . ?
C16 N6 C20 118.8(10) . . ?
C16 N6 Ni1 122.0(8) . . ?
C20 N6 Ni1 119.2(7) . . ?
C21 N7 C20 122.3(10) . . ?
C21 N7 Ni2 120.5(8) . . ?
C20 N7 Ni2 116.2(8) . . ?
C21 N8 C25 120.0(9) . . ?
C21 N8 Ni3 119.5(7) . . ?
C25 N8 Ni3 120.5(7) . . ?
C25 N9 C26 125.7(11) . . ?
C25 N9 Ni4 117.3(8) . . ?
C26 N9 Ni4 116.8(8) . . ?
C30 N10 C26 118.5(10) . . ?
C30 N10 Ni5 119.4(8) . . ?
C26 N10 Ni5 122.0(8) . . ?
C31 N11 C35 118.2(11) . . ?
C31 N11 Ni1 121.4(8) . . ?
C35 N11 Ni1 120.3(8) . . ?
C36 N12 C35 123.6(11) . . ?
C36 N12 Ni2 119.0(8) . . ?
C35 N12 Ni2 117.2(9) . . ?
C36 N13 C40 120.2(9) . . ?
C36 N13 Ni3 119.8(7) . . ?
C40 N13 Ni3 119.8(7) . . ?
C41 N14 C40 124.8(11) . . ?
C41 N14 Ni4 116.3(9) . . ?
C40 N14 Ni4 118.8(8) . . ?
C45 N15 C41 118.3(10) . . ?
C45 N15 Ni5 119.8(9) . . ?
C41 N15 Ni5 121.9(7) . . ?
C46 N16 C50 118.5(11) . . ?
C46 N16 Ni1 122.3(9) . . ?
C50 N16 Ni1 118.9(7) . . ?
C50 N17 C51 122.8(11) . . ?
C50 N17 Ni2 120.0(9) . . ?
C51 N17 Ni2 117.1(8) . . ?
C51 N18 C55 122.1(10) . . ?
C51 N18 Ni3 119.2(8) . . ?
C55 N18 Ni3 118.3(7) . . ?
C55 N19 C56 125.3(11) . . ?
C55 N19 Ni4 118.9(8) . . ?
C56 N19 Ni4 114.7(8) . . ?
C60 N20 C56 118.7(10) . . ?
C60 N20 Ni5 119.7(8) . . ?
C56 N20 Ni5 120.9(8) . . ?
N1 C1 C2 122.8(11) . . ?
C3 C2 C1 118.2(12) . . ?
C4 C3 C2 119.5(11) . . ?
C3 C4 C5 119.6(11) . . ?
N1 C5 N2 114.3(10) . . ?
N1 C5 C4 120.8(12) . . ?
N2 C5 C4 124.4(11) . . ?
N3 C6 N2 115.7(10) . . ?
N3 C6 C7 121.4(11) . . ?
N2 C6 C7 122.8(11) . . ?
C8 C7 C6 116.5(12) . . ?
C7 C8 C9 121.8(12) . . ?
C8 C9 C10 118.7(12) . . ?
N4 C10 N3 114.3(10) . . ?
N4 C10 C9 126.1(12) . . ?
N3 C10 C9 119.6(12) . . ?
N5 C11 C12 121.1(13) . . ?
N5 C11 N4 114.6(11) . . ?
C12 C11 N4 124.2(13) . . ?
C13 C12 C11 119.6(14) . . ?
C12 C13 C14 118.5(15) . . ?
C15 C14 C13 119.7(14) . . ?
C14 C15 N5 121.8(14) . . ?
N6 C16 C17 123.9(11) . . ?
C16 C17 C18 119.8(11) . . ?
C19 C18 C17 117.3(11) . . ?
C18 C19 C20 121.0(12) . . ?
N6 C20 N7 116.1(10) . . ?
N6 C20 C19 118.3(11) . . ?
N7 C20 C19 125.3(11) . . ?
N8 C21 N7 114.7(10) . . ?
N8 C21 C22 120.0(10) . . ?
N7 C21 C22 125.3(10) . . ?
C23 C22 C21 119.8(10) . . ?
C22 C23 C24 119.7(10) . . ?
C25 C24 C23 119.0(10) . . ?
N8 C25 C24 121.0(10) . . ?
N8 C25 N9 113.7(10) . . ?
C24 C25 N9 125.2(11) . . ?
C27 C26 N10 121.4(11) . . ?
C27 C26 N9 123.5(12) . . ?
N10 C26 N9 115.1(11) . . ?
C26 C27 C28 119.0(12) . . ?
C27 C28 C29 120.8(13) . . ?
C30 C29 C28 118.2(12) . . ?
N10 C30 C29 122.0(12) . . ?
N11 C31 C32 122.1(12) . . ?
C33 C32 C31 120.4(12) . . ?
C32 C33 C34 117.8(12) . . ?
C33 C34 C35 120.3(12) . . ?
N11 C35 C34 120.8(11) . . ?
N11 C35 N12 115.3(11) . . ?
C34 C35 N12 123.6(12) . . ?
N13 C36 C37 120.3(10) . . ?
N13 C36 N12 114.2(10) . . ?
C37 C36 N12 125.4(11) . . ?
C38 C37 C36 119.3(12) . . ?
C39 C38 C37 121.3(12) . . ?
C38 C39 C40 119.0(11) . . ?
N13 C40 C39 119.5(11) . . ?
N13 C40 N14 114.4(10) . . ?
C39 C40 N14 126.0(11) . . ?
N15 C41 N14 115.2(10) . . ?
N15 C41 C42 121.0(10) . . ?
N14 C41 C42 123.7(12) . . ?
C43 C42 C41 120.1(12) . . ?
C42 C43 C44 119.4(12) . . ?
C45 C44 C43 116.4(11) . . ?
N15 C45 C44 124.4(13) . . ?
N16 C46 C47 123.3(14) . . ?
C48 C47 C46 119.3(13) . . ?
C47 C48 C49 119.1(13) . . ?
C50 C49 C48 120.0(14) . . ?
N17 C50 C49 124.8(13) . . ?
N17 C50 N16 115.7(11) . . ?
C49 C50 N16 119.3(12) . . ?
N18 C51 N17 115.4(10) . . ?
N18 C51 C52 119.0(11) . . ?
N17 C51 C52 125.6(11) . . ?
C53 C52 C51 117.9(11) . . ?
C52 C53 C54 123.4(12) . . ?
C55 C54 C53 116.6(12) . . ?
N18 C55 N19 116.1(10) . . ?
N18 C55 C54 120.4(11) . . ?
N19 C55 C54 123.5(11) . . ?
N20 C56 C57 120.1(10) . . ?
N20 C56 N19 114.9(10) . . ?
C57 C56 N19 125.0(10) . . ?
C58 C57 C56 120.6(11) . . ?
C57 C58 C59 119.8(12) . . ?
C60 C59 C58 117.0(12) . . ?
N20 C60 C59 123.5(12) . . ?
F1 C61 F2 111.6(13) . . ?
F1 C61 F3 106.7(13) . . ?
F2 C61 F3 105.8(12) . . ?
F1 C61 S1 112.3(10) . . ?
F2 C61 S1 111.5(11) . . ?
F3 C61 S1 108.5(10) . . ?
F6 C62 F4 110.4(17) . . ?
F6 C62 F5 105.2(15) . . ?
F4 C62 F5 107.7(15) . . ?
F6 C62 S2 111.9(13) . . ?
F4 C62 S2 108.5(12) . . ?
F5 C62 S2 113.1(12) . . ?
F9 C63 F7 109.9(17) . . ?
F9 C63 F8 111.6(15) . . ?
F7 C63 F8 107.7(16) . . ?
F9 C63 S3 112.0(13) . . ?
F7 C63 S3 105.6(14) . . ?
F8 C63 S3 109.7(12) . . ?
O3 S1 O2 116.2(6) . . ?
O3 S1 O1 113.5(5) . . ?
O2 S1 O1 113.5(5) . . ?
O3 S1 C61 106.5(6) . . ?
O2 S1 C61 103.1(7) . . ?
O1 S1 C61 102.0(6) . . ?
O5 S2 O4 115.7(6) . . ?
O5 S2 O6 114.2(7) . . ?
O4 S2 O6 111.4(6) . . ?
O5 S2 C62 106.3(7) . . ?
O4 S2 C62 103.6(7) . . ?
O6 S2 C62 104.1(9) . . ?
O8 S3 O9 113.3(13) . . ?
O8 S3 O7 116.9(12) . . ?
O9 S3 O7 112.4(12) . . ?
O8 S3 C63 109.3(11) . . ?
O9 S3 C63 100.8(11) . . ?
O7 S3 C63 102.1(10) . . ?
S1 O1 Ni1 156.6(6) . . ?
S2 O4 Ni5 161.9(6) . . ?
Cl2' C64 Cl1 105(3) . . ?
Cl2' C64 Cl2" 51(2) . . ?
Cl1 C64 Cl2" 105(2) . . ?
Cl2' C64 Cl2 58(2) . . ?
Cl1 C64 Cl2 126(3) . . ?
Cl2" C64 Cl2 100(2) . . ?
Cl2' Cl2 C64 59.7(14) . . ?
Cl2" Cl2' Cl2 114(3) . . ?
Cl2" Cl2' C64 65.1(15) . . ?
Cl2 Cl2' C64 61.8(15) . . ?
Cl2' Cl2" C64 63.9(14) . . ?

loop_
_geom_bond_atom_site_label_1
_geom_bond_atom_site_label_2
_geom_bond_distance
_geom_bond_site_symmetry_2
_geom_bond_publ_flag
Ni1 O1 2.059(7) . ?
Ni1 N16 2.064(10) . ?
Ni1 N1 2.085(9) . ?
Ni1 N6 2.087(9) . ?
Ni1 N11 2.089(10) . ?
Ni1 Ni2 2.3578(18) . ?
Ni2 N7 1.867(10) . ?
Ni2 N17 1.858(11) . ?
Ni2 N12 1.883(11) . ?
Ni2 N2 1.886(10) . ?
Ni2 Ni3 2.2759(18) . ?
Ni3 N8 1.896(8) . ?
Ni3 N18 1.906(9) . ?
Ni3 N13 1.906(9) . ?
Ni3 N3 1.909(8) . ?
Ni3 Ni4 2.2448(18) . ?
Ni4 N4 1.861(11) . ?
Ni4 N19 1.878(11) . ?
Ni4 N14 1.897(10) . ?
Ni4 N9 1.902(11) . ?
Ni4 Ni5 2.3036(19) . ?
Ni5 N10 1.942(9) . ?
Ni5 N5 1.943(10) . ?
Ni5 N15 1.945(9) . ?
Ni5 N20 1.962(9) . ?
Ni5 O4 2.338(8) . ?
N1 C1 1.335(15) . ?
N1 C5 1.360(15) . ?
N2 C5 1.383(16) . ?
N2 C6 1.396(16) . ?
N3 C6 1.349(14) . ?
N3 C10 1.369(15) . ?
N4 C10 1.366(16) . ?
N4 C11 1.409(17) . ?
N5 C11 1.354(17) . ?
N5 C15 1.365(16) . ?
N6 C16 1.331(14) . ?
N6 C20 1.360(15) . ?
N7 C21 1.381(15) . ?
N7 C20 1.406(15) . ?
N8 C21 1.355(13) . ?
N8 C25 1.373(14) . ?
N9 C25 1.392(14) . ?
N9 C26 1.393(15) . ?
N10 C30 1.352(15) . ?
N10 C26 1.369(15) . ?
N11 C31 1.326(15) . ?
N11 C35 1.372(16) . ?
N12 C36 1.397(15) . ?
N12 C35 1.401(16) . ?
N13 C36 1.351(14) . ?
N13 C40 1.377(14) . ?
N14 C41 1.386(14) . ?
N14 C40 1.386(15) . ?
N15 C45 1.322(14) . ?
N15 C41 1.373(16) . ?
N16 C46 1.338(16) . ?
N16 C50 1.392(17) . ?
N17 C50 1.365(16) . ?
N17 C51 1.393(16) . ?
N18 C51 1.336(14) . ?
N18 C55 1.357(15) . ?
N19 C55 1.391(15) . ?
N19 C56 1.409(15) . ?
N20 C60 1.320(15) . ?
N20 C56 1.337(14) . ?
C1 C2 1.388(17) . ?
C2 C3 1.398(18) . ?
C3 C4 1.352(18) . ?
C4 C5 1.405(16) . ?
C6 C7 1.398(17) . ?
C7 C8 1.400(18) . ?
C8 C9 1.394(18) . ?
C9 C10 1.386(17) . ?
C11 C12 1.40(2) . ?
C12 C13 1.35(2) . ?
C13 C14 1.44(2) . ?
C14 C15 1.33(2) . ?
C16 C17 1.344(17) . ?
C17 C18 1.393(18) . ?
C18 C19 1.368(17) . ?
C19 C20 1.426(17) . ?
C21 C22 1.392(16) . ?
C22 C23 1.374(16) . ?
C23 C24 1.393(15) . ?
C24 C25 1.368(16) . ?
C26 C27 1.370(18) . ?
C27 C28 1.366(18) . ?
C28 C29 1.380(18) . ?
C29 C30 1.376(19) . ?
C31 C32 1.388(19) . ?
C32 C33 1.359(18) . ?
C33 C34 1.380(17) . ?
C34 C35 1.384(18) . ?
C36 C37 1.381(17) . ?
C37 C38 1.367(16) . ?
C38 C39 1.352(17) . ?
C39 C40 1.396(17) . ?
C41 C42 1.384(18) . ?
C42 C43 1.350(17) . ?
C43 C44 1.44(2) . ?
C44 C45 1.378(18) . ?
C46 C47 1.38(2) . ?
C47 C48 1.34(2) . ?
C48 C49 1.420(18) . ?
C49 C50 1.38(2) . ?
C51 C52 1.436(17) . ?
C52 C53 1.334(18) . ?
C53 C54 1.385(18) . ?
C54 C55 1.403(18) . ?
C56 C57 1.398(16) . ?
C57 C58 1.311(17) . ?
C58 C59 1.395(18) . ?
C59 C60 1.370(18) . ?
C61 F1 1.297(16) . ?
C61 F2 1.318(16) . ?
C61 F3 1.370(18) . ?
C61 S1 1.823(16) . ?
C62 F6 1.316(18) . ?
C62 F4 1.33(2) . ?
C62 F5 1.354(18) . ?
C62 S2 1.780(18) . ?
C63 F9 1.31(2) . ?
C63 F7 1.327(16) . ?
C63 F8 1.385(19) . ?
C63 S3 1.807(18) . ?
S1 O3 1.443(9) . ?
S1 O2 1.437(9) . ?
S1 O1 1.455(8) . ?
S2 O5 1.403(9) . ?
S2 O4 1.444(9) . ?
S2 O6 1.507(12) . ?
S3 O8 1.373(16) . ?
S3 O9 1.48(2) . ?
S3 O7 1.475(18) . ?
C64 Cl2' 1.74(2) . ?
C64 Cl1 1.76(2) . ?
C64 Cl2" 1.76(2) . ?
C64 Cl2 1.78(2) . ?
Cl2 Cl2' 1.72(6) . ?
Cl2' Cl2" 1.51(6) . ?
